data_2018925
loop_
_publ_author_name
'Sandhu, Bhupinder'
'Draguta, Sergiu'
'Kinnibrugh, Tiffany L.'
'Khrustalev, Victor N.'
'Timofeeva, Tatiana V.'

_publ_section_title
;
 Supramolecular synthesis based on piperidone derivatives and
 pharmaceutically acceptable co-formers
;
_journal_coeditor_code QS3023
_journal_issue 4
_journal_name_full 'Acta Crystallographica Section C'
_journal_page_first 421
_journal_page_last 427
_journal_paper_doi 10.1107/S0108270113006185
_journal_volume 69
_journal_year 2013
_chemical_formula_iupac '2C27 H36 N3 O + , C10 H16 O4 2-'
_chemical_formula_moiety '2(C27 H36 N3 O +), C10 H16 O4 2-'
_chemical_formula_sum 'C64 H88 N6 O6'
_chemical_formula_weight 1037.40
_chemical_name_systematic
;
Bis{(<i>E</i>,<i>E</i>)-3,5-bis[4-(diethylamino)benzylidene]-4-oxopiperidinium}
decanedioate
;
_space_group_IT_number 2
_symmetry_cell_setting triclinic
_symmetry_space_group_name_Hall '-P 1'
_symmetry_space_group_name_H-M 'P -1'
_atom_sites_solution_hydrogens difmap
_atom_sites_solution_primary direct
_atom_sites_solution_secondary difmap
_audit_creation_method SHELXL97
_cell_angle_alpha 87.076(2)
_cell_angle_beta 77.516(2)
_cell_angle_gamma 78.660(2)
_cell_formula_units_Z 1
_cell_length_a 8.2905(8)
_cell_length_b 12.7532(13)
_cell_length_c 14.0762(14)
_cell_measurement_reflns_used 1012
_cell_measurement_temperature 100(2)
_cell_measurement_theta_max 20.31
_cell_measurement_theta_min 2.44
_cell_volume 1424.7(2)
_computing_cell_refinement 'SAINT-Plus (Bruker, 2001)'
_computing_data_collection 'APEX2 (Bruker, 2005)'
_computing_data_reduction 'SAINT-Plus (Bruker, 2001)'
_computing_molecular_graphics 'SHELXTL (Sheldrick, 2008)'
_computing_publication_material 'SHELXTL (Sheldrick, 2008)'
_computing_structure_refinement 'SHELXTL (Sheldrick, 2008)'
_computing_structure_solution 'SHELXTL (Sheldrick, 2008)'
_diffrn_ambient_temperature 100(2)
_diffrn_measured_fraction_theta_full 1.000
_diffrn_measured_fraction_theta_max 1.000
_diffrn_measurement_device_type 'Bruker APEXII CCD area-detector'
_diffrn_measurement_method '\f and \w scans'
_diffrn_radiation_monochromator graphite
_diffrn_radiation_source 'fine-focus sealed tube'
_diffrn_radiation_type MoK\a
_diffrn_radiation_wavelength 0.71073
_diffrn_reflns_av_R_equivalents 0.0326
_diffrn_reflns_av_sigmaI/netI 0.0455
_diffrn_reflns_limit_h_max 11
_diffrn_reflns_limit_h_min -11
_diffrn_reflns_limit_k_max 17
_diffrn_reflns_limit_k_min -17
_diffrn_reflns_limit_l_max 19
_diffrn_reflns_limit_l_min -19
_diffrn_reflns_number 17369
_diffrn_reflns_theta_full 29.00
_diffrn_reflns_theta_max 29.00
_diffrn_reflns_theta_min 1.63
_exptl_absorpt_coefficient_mu 0.077
_exptl_absorpt_correction_T_max 0.998
_exptl_absorpt_correction_T_min 0.989
_exptl_absorpt_correction_type multi-scan
_exptl_absorpt_process_details '(SADABS; Sheldrick, 2003)'
_exptl_crystal_colour red
_exptl_crystal_density_diffrn 1.209
_exptl_crystal_density_method 'not measured'
_exptl_crystal_description plate
_exptl_crystal_F_000 562
_exptl_crystal_size_max 0.15
_exptl_crystal_size_mid 0.10
_exptl_crystal_size_min 0.02
_refine_diff_density_max 0.354
_refine_diff_density_min -0.237
_refine_ls_extinction_method none
_refine_ls_goodness_of_fit_ref 1.002
_refine_ls_hydrogen_treatment constr
_refine_ls_matrix_type full
_refine_ls_number_parameters 355
_refine_ls_number_reflns 7586
_refine_ls_number_restraints 0
_refine_ls_restrained_S_all 1.002
_refine_ls_R_factor_all 0.0700
_refine_ls_R_factor_gt 0.0461
_refine_ls_shift/su_max 0.001
_refine_ls_shift/su_mean 0.000
_refine_ls_structure_factor_coef Fsqd
_refine_ls_weighting_details 'calc w = 1/[\s^2^(Fo^2^)+(0.0554P)^2^+0.3P] where P=(Fo^2^+2Fc^2^)/3'
_refine_ls_weighting_scheme calc
_refine_ls_wR_factor_gt 0.1089
_refine_ls_wR_factor_ref 0.1178
_reflns_number_gt 5558
_reflns_number_total 7586
_reflns_threshold_expression I>2\s(I)
_cod_data_source_file qs3023.cif
_cod_data_source_block III
_cod_database_code 2018925
_cod_database_fobs_code 2018925

loop_
_symmetry_equiv_pos_as_xyz
'x, y, z'
'-x, -y, -z'

loop_
_atom_site_type_symbol
_atom_site_label
_atom_site_fract_x
_atom_site_fract_y
_atom_site_fract_z
_atom_site_U_iso_or_equiv
_atom_site_adp_type
_atom_site_calc_flag
_atom_site_refinement_flags
_atom_site_occupancy
_atom_site_symmetry_multiplicity
O O1 0.59902(14) 0.60180(8) 0.89599(7) 0.0276(2) Uani d . 1 1
N N1 0.69851(13) 0.51716(8) 0.61076(7) 0.0165(2) Uani d . 1 1
H H1A 0.5880 0.5201 0.6187 0.020 Uiso d R 1 1
H H1B 0.7508 0.4990 0.5463 0.020 Uiso d R 1 1
N N2 0.56579(15) 1.17048(9) 0.57569(9) 0.0254(3) Uani d . 1 1
N N3 0.85021(14) -0.06577(9) 0.87313(8) 0.0220(2) Uani d . 1 1
C C2 0.72551(16) 0.62570(10) 0.62708(9) 0.0174(2) Uani d . 1 1
H H2A 0.6663 0.6776 0.5854 0.021 Uiso calc R 1 1
H H2B 0.8472 0.6271 0.6075 0.021 Uiso calc R 1 1
C C3 0.66330(15) 0.65947(10) 0.73163(9) 0.0171(2) Uani d . 1 1
C C4 0.65092(16) 0.57603(10) 0.81004(9) 0.0186(3) Uani d . 1 1
C C5 0.70388(15) 0.46187(10) 0.78150(9) 0.0170(2) Uani d . 1 1
C C6 0.77337(16) 0.43551(10) 0.67543(8) 0.0167(2) Uani d . 1 1
H H6A 0.8969 0.4305 0.6610 0.020 Uiso calc R 1 1
H H6B 0.7503 0.3650 0.6622 0.020 Uiso calc R 1 1
C C7 0.61652(15) 0.76243(10) 0.76075(9) 0.0180(3) Uani d . 1 1
H H7 0.5779 0.7702 0.8291 0.022 Uiso calc R 1 1
C C8 0.61377(16) 0.86319(10) 0.70808(9) 0.0182(3) Uani d . 1 1
C C9 0.68919(16) 0.87855(11) 0.60996(9) 0.0201(3) Uani d . 1 1
H H9 0.7513 0.8183 0.5725 0.024 Uiso calc R 1 1
C C10 0.67564(17) 0.97840(11) 0.56669(10) 0.0220(3) Uani d . 1 1
H H10 0.7284 0.9851 0.5003 0.026 Uiso calc R 1 1
C C11 0.58503(16) 1.07112(10) 0.61879(10) 0.0207(3) Uani d . 1 1
C C12 0.51516(17) 1.05680(11) 0.71839(10) 0.0215(3) Uani d . 1 1
H H12 0.4570 1.1172 0.7569 0.026 Uiso calc R 1 1
C C13 0.53041(16) 0.95651(11) 0.76011(9) 0.0201(3) Uani d . 1 1
H H13 0.4823 0.9499 0.8273 0.024 Uiso calc R 1 1
C C14 0.66240(17) 1.18755(11) 0.47834(10) 0.0243(3) Uani d . 1 1
H H14A 0.6092 1.2558 0.4517 0.029 Uiso calc R 1 1
H H14B 0.6584 1.1293 0.4355 0.029 Uiso calc R 1 1
C C15 0.84530(18) 1.19104(12) 0.47672(10) 0.0266(3) Uani d . 1 1
H H15A 0.9043 1.2011 0.4096 0.040 Uiso calc R 1 1
H H15B 0.8990 1.1237 0.5029 0.040 Uiso calc R 1 1
H H15C 0.8505 1.2506 0.5166 0.040 Uiso calc R 1 1
C C16 0.46798(18) 1.26407(11) 0.63129(11) 0.0257(3) Uani d . 1 1
H H16A 0.4932 1.3296 0.5951 0.031 Uiso calc R 1 1
H H16B 0.5030 1.2639 0.6942 0.031 Uiso calc R 1 1
C C17 0.27894(18) 1.26727(12) 0.65061(11) 0.0293(3) Uani d . 1 1
H H17A 0.2205 1.3257 0.6953 0.044 Uiso calc R 1 1
H H17B 0.2545 1.1992 0.6798 0.044 Uiso calc R 1 1
H H17C 0.2404 1.2790 0.5892 0.044 Uiso calc R 1 1
C C18 0.68463(16) 0.38801(10) 0.85356(9) 0.0181(3) Uani d . 1 1
H H18 0.6309 0.4173 0.9157 0.022 Uiso calc R 1 1
C C19 0.73132(16) 0.27228(10) 0.85293(9) 0.0179(2) Uani d . 1 1
C C20 0.84865(16) 0.21016(11) 0.77978(9) 0.0196(3) Uani d . 1 1
H H20 0.9018 0.2452 0.7240 0.024 Uiso calc R 1 1
C C21 0.88917(16) 0.10029(11) 0.78628(9) 0.0202(3) Uani d . 1 1
H H21 0.9691 0.0617 0.7351 0.024 Uiso calc R 1 1
C C22 0.81410(16) 0.04376(10) 0.86766(9) 0.0191(3) Uani d . 1 1
C C23 0.70082(17) 0.10605(11) 0.94272(9) 0.0217(3) Uani d . 1 1
H H23 0.6508 0.0715 0.9997 0.026 Uiso calc R 1 1
C C24 0.66114(17) 0.21572(11) 0.93520(9) 0.0211(3) Uani d . 1 1
H H24 0.5838 0.2546 0.9872 0.025 Uiso calc R 1 1
C C25 0.96848(17) -0.12879(11) 0.79549(10) 0.0232(3) Uani d . 1 1
H H25A 0.9503 -0.0967 0.7322 0.028 Uiso calc R 1 1
H H25B 0.9437 -0.2019 0.7986 0.028 Uiso calc R 1 1
C C26 1.15265(18) -0.13694(12) 0.79899(11) 0.0278(3) Uani d . 1 1
H H26A 1.2236 -0.1820 0.7456 0.042 Uiso calc R 1 1
H H26B 1.1725 -0.1687 0.8613 0.042 Uiso calc R 1 1
H H26C 1.1806 -0.0654 0.7922 0.042 Uiso calc R 1 1
C C27 0.77194(18) -0.12394(12) 0.95737(10) 0.0253(3) Uani d . 1 1
H H27A 0.7720 -0.1971 0.9371 0.030 Uiso calc R 1 1
H H27B 0.6532 -0.0879 0.9792 0.030 Uiso calc R 1 1
C C28 0.8590(2) -0.13158(13) 1.04257(11) 0.0317(3) Uani d . 1 1
H H28A 0.7974 -0.1685 1.0971 0.048 Uiso calc R 1 1
H H28B 0.8616 -0.0595 1.0625 0.048 Uiso calc R 1 1
H H28C 0.9744 -0.1717 1.0231 0.048 Uiso calc R 1 1
O O2 0.63112(12) 0.44419(8) 0.40128(7) 0.0248(2) Uani d . 1 1
O O3 0.86938(11) 0.47165(8) 0.43417(6) 0.0222(2) Uani d . 1 1
C C29 0.78091(16) 0.45307(10) 0.37599(9) 0.0167(2) Uani d . 1 1
C C30 0.87086(16) 0.43889(11) 0.26976(9) 0.0202(3) Uani d . 1 1
H H30A 0.9376 0.4960 0.2516 0.024 Uiso calc R 1 1
H H30B 0.9508 0.3696 0.2633 0.024 Uiso calc R 1 1
C C31 0.75748(18) 0.44158(13) 0.19799(10) 0.0271(3) Uani d . 1 1
H H31A 0.6806 0.5120 0.2017 0.033 Uiso calc R 1 1
H H31B 0.6878 0.3861 0.2167 0.033 Uiso calc R 1 1
C C32 0.8557(2) 0.42265(14) 0.09303(10) 0.0330(4) Uani d . 1 1
H H32A 0.9379 0.3545 0.0905 0.040 Uiso calc R 1 1
H H32B 0.7764 0.4150 0.0515 0.040 Uiso calc R 1 1
C C33 0.9489(2) 0.51130(13) 0.05157(10) 0.0315(3) Uani d . 1 1
H H33A 1.0254 0.5209 0.0942 0.038 Uiso calc R 1 1
H H33B 0.8666 0.5790 0.0514 0.038 Uiso calc R 1 1

loop_
_atom_site_aniso_label
_atom_site_aniso_U_11
_atom_site_aniso_U_22
_atom_site_aniso_U_33
_atom_site_aniso_U_12
_atom_site_aniso_U_13
_atom_site_aniso_U_23
O1 0.0430(6) 0.0222(5) 0.0141(4) -0.0019(4) -0.0022(4) -0.0021(4)
N1 0.0179(5) 0.0208(5) 0.0115(5) -0.0050(4) -0.0033(4) -0.0008(4)
N2 0.0244(6) 0.0212(6) 0.0258(6) -0.0029(5) 0.0027(5) 0.0041(5)
N3 0.0253(6) 0.0196(6) 0.0197(5) -0.0042(5) -0.0015(4) -0.0009(4)
C2 0.0199(6) 0.0186(6) 0.0142(6) -0.0054(5) -0.0032(5) 0.0002(4)
C3 0.0168(6) 0.0214(6) 0.0142(5) -0.0054(5) -0.0040(4) 0.0008(5)
C4 0.0211(6) 0.0209(6) 0.0143(6) -0.0043(5) -0.0045(5) 0.0004(5)
C5 0.0170(6) 0.0209(6) 0.0137(5) -0.0038(5) -0.0038(4) -0.0013(5)
C6 0.0189(6) 0.0177(6) 0.0137(5) -0.0038(5) -0.0033(4) -0.0001(4)
C7 0.0176(6) 0.0224(6) 0.0150(6) -0.0050(5) -0.0041(5) -0.0003(5)
C8 0.0181(6) 0.0201(6) 0.0175(6) -0.0056(5) -0.0045(5) -0.0007(5)
C9 0.0202(6) 0.0204(6) 0.0192(6) -0.0046(5) -0.0017(5) -0.0028(5)
C10 0.0239(7) 0.0234(7) 0.0184(6) -0.0070(5) -0.0014(5) 0.0012(5)
C11 0.0191(6) 0.0197(6) 0.0234(6) -0.0052(5) -0.0037(5) 0.0019(5)
C12 0.0227(7) 0.0192(6) 0.0217(6) -0.0036(5) -0.0030(5) -0.0021(5)
C13 0.0207(6) 0.0239(7) 0.0165(6) -0.0067(5) -0.0033(5) -0.0002(5)
C14 0.0262(7) 0.0241(7) 0.0217(6) -0.0066(6) -0.0029(5) 0.0055(5)
C15 0.0266(7) 0.0277(7) 0.0246(7) -0.0089(6) 0.0000(6) -0.0012(6)
C16 0.0283(7) 0.0175(6) 0.0302(7) -0.0051(6) -0.0035(6) 0.0011(5)
C17 0.0274(7) 0.0255(7) 0.0314(8) -0.0009(6) -0.0030(6) 0.0023(6)
C18 0.0190(6) 0.0211(6) 0.0137(5) -0.0028(5) -0.0030(5) -0.0017(5)
C19 0.0191(6) 0.0208(6) 0.0142(6) -0.0045(5) -0.0040(5) 0.0002(5)
C20 0.0201(6) 0.0237(7) 0.0146(6) -0.0047(5) -0.0027(5) 0.0026(5)
C21 0.0213(6) 0.0233(7) 0.0146(6) -0.0026(5) -0.0015(5) -0.0020(5)
C22 0.0190(6) 0.0206(6) 0.0185(6) -0.0038(5) -0.0052(5) -0.0009(5)
C23 0.0230(7) 0.0233(7) 0.0172(6) -0.0051(5) -0.0013(5) 0.0028(5)
C24 0.0214(6) 0.0241(7) 0.0151(6) -0.0015(5) -0.0006(5) -0.0011(5)
C25 0.0250(7) 0.0210(7) 0.0233(7) -0.0043(5) -0.0032(5) -0.0056(5)
C26 0.0254(7) 0.0317(8) 0.0255(7) -0.0044(6) -0.0038(6) -0.0034(6)
C27 0.0260(7) 0.0230(7) 0.0279(7) -0.0077(6) -0.0053(6) 0.0012(5)
C28 0.0332(8) 0.0343(8) 0.0269(7) -0.0035(7) -0.0073(6) -0.0004(6)
O2 0.0187(5) 0.0358(6) 0.0197(5) -0.0066(4) -0.0026(4) 0.0009(4)
O3 0.0218(5) 0.0319(5) 0.0142(4) -0.0082(4) -0.0033(3) -0.0022(4)
C29 0.0191(6) 0.0156(6) 0.0149(6) -0.0026(5) -0.0035(5) 0.0007(4)
C30 0.0206(6) 0.0260(7) 0.0146(6) -0.0057(5) -0.0035(5) -0.0026(5)
C31 0.0254(7) 0.0434(9) 0.0163(6) -0.0139(6) -0.0059(5) 0.0002(6)
C32 0.0401(9) 0.0482(10) 0.0166(6) -0.0218(8) -0.0067(6) -0.0007(6)
C33 0.0404(9) 0.0392(9) 0.0174(7) -0.0148(7) -0.0052(6) 0.0018(6)

loop_
_atom_type_symbol
_atom_type_description
_atom_type_scat_dispersion_real
_atom_type_scat_dispersion_imag
_atom_type_scat_source
C C 0.0033 0.0016 'International Tables Vol C Tables 4.2.6.8 and 6.1.1.4'
H H 0.0000 0.0000 'International Tables Vol C Tables 4.2.6.8 and 6.1.1.4'
N N 0.0061 0.0033 'International Tables Vol C Tables 4.2.6.8 and 6.1.1.4'
O O 0.0106 0.0060 'International Tables Vol C Tables 4.2.6.8 and 6.1.1.4'

loop_
_geom_angle_atom_site_label_1
_geom_angle_atom_site_label_2
_geom_angle_atom_site_label_3
_geom_angle_site_symmetry_1
_geom_angle_site_symmetry_3
_geom_angle
C6 N1 C2 . . 112.61(9)
C6 N1 H1A . . 111.5
C2 N1 H1A . . 107.9
C6 N1 H1B . . 108.1
C2 N1 H1B . . 107.4
H1A N1 H1B . . 109.2
C11 N2 C14 . . 120.58(12)
C11 N2 C16 . . 120.59(11)
C14 N2 C16 . . 118.20(11)
C22 N3 C25 . . 121.25(11)
C22 N3 C27 . . 121.39(11)
C25 N3 C27 . . 117.35(11)
N1 C2 C3 . . 112.45(10)
N1 C2 H2A . . 109.1
C3 C2 H2A . . 109.1
N1 C2 H2B . . 109.1
C3 C2 H2B . . 109.1
H2A C2 H2B . . 107.8
C7 C3 C4 . . 116.45(11)
C7 C3 C2 . . 124.10(11)
C4 C3 C2 . . 119.45(11)
O1 C4 C5 . . 121.16(11)
O1 C4 C3 . . 120.57(12)
C5 C4 C3 . . 118.28(11)
C18 C5 C4 . . 116.98(11)
C18 C5 C6 . . 124.38(11)
C4 C5 C6 . . 118.64(10)
N1 C6 C5 . . 111.91(10)
N1 C6 H6A . . 109.2
C5 C6 H6A . . 109.2
N1 C6 H6B . . 109.2
C5 C6 H6B . . 109.2
H6A C6 H6B . . 107.9
C3 C7 C8 . . 132.57(12)
C3 C7 H7 . . 113.7
C8 C7 H7 . . 113.7
C13 C8 C9 . . 115.80(12)
C13 C8 C7 . . 117.23(11)
C9 C8 C7 . . 126.96(12)
C10 C9 C8 . . 121.98(12)
C10 C9 H9 . . 119.0
C8 C9 H9 . . 119.0
C9 C10 C11 . . 121.59(12)
C9 C10 H10 . . 119.2
C11 C10 H10 . . 119.2
N2 C11 C12 . . 121.18(12)
N2 C11 C10 . . 122.15(12)
C12 C11 C10 . . 116.67(12)
C13 C12 C11 . . 120.73(12)
C13 C12 H12 . . 119.6
C11 C12 H12 . . 119.6
C12 C13 C8 . . 123.12(12)
C12 C13 H13 . . 118.4
C8 C13 H13 . . 118.4
N2 C14 C15 . . 113.10(12)
N2 C14 H14A . . 109.0
C15 C14 H14A . . 109.0
N2 C14 H14B . . 109.0
C15 C14 H14B . . 109.0
H14A C14 H14B . . 107.8
C14 C15 H15A . . 109.5
C14 C15 H15B . . 109.5
H15A C15 H15B . . 109.5
C14 C15 H15C . . 109.5
H15A C15 H15C . . 109.5
H15B C15 H15C . . 109.5
N2 C16 C17 . . 112.81(12)
N2 C16 H16A . . 109.0
C17 C16 H16A . . 109.0
N2 C16 H16B . . 109.0
C17 C16 H16B . . 109.0
H16A C16 H16B . . 107.8
C16 C17 H17A . . 109.5
C16 C17 H17B . . 109.5
H17A C17 H17B . . 109.5
C16 C17 H17C . . 109.5
H17A C17 H17C . . 109.5
H17B C17 H17C . . 109.5
C5 C18 C19 . . 131.59(12)
C5 C18 H18 . . 114.2
C19 C18 H18 . . 114.2
C20 C19 C24 . . 116.00(12)
C20 C19 C18 . . 126.08(11)
C24 C19 C18 . . 117.82(11)
C21 C20 C19 . . 122.30(12)
C21 C20 H20 . . 118.9
C19 C20 H20 . . 118.9
C20 C21 C22 . . 121.36(12)
C20 C21 H21 . . 119.3
C22 C21 H21 . . 119.3
N3 C22 C23 . . 121.94(12)
N3 C22 C21 . . 121.58(12)
C23 C22 C21 . . 116.48(12)
C24 C23 C22 . . 121.52(12)
C24 C23 H23 . . 119.2
C22 C23 H23 . . 119.2
C23 C24 C19 . . 122.26(12)
C23 C24 H24 . . 118.9
C19 C24 H24 . . 118.9
N3 C25 C26 . . 114.53(11)
N3 C25 H25A . . 108.6
C26 C25 H25A . . 108.6
N3 C25 H25B . . 108.6
C26 C25 H25B . . 108.6
H25A C25 H25B . . 107.6
C25 C26 H26A . . 109.5
C25 C26 H26B . . 109.5
H26A C26 H26B . . 109.5
C25 C26 H26C . . 109.5
H26A C26 H26C . . 109.5
H26B C26 H26C . . 109.5
N3 C27 C28 . . 113.85(12)
N3 C27 H27A . . 108.8
C28 C27 H27A . . 108.8
N3 C27 H27B . . 108.8
C28 C27 H27B . . 108.8
H27A C27 H27B . . 107.7
C27 C28 H28A . . 109.5
C27 C28 H28B . . 109.5
H28A C28 H28B . . 109.5
C27 C28 H28C . . 109.5
H28A C28 H28C . . 109.5
H28B C28 H28C . . 109.5
O2 C29 O3 . . 124.11(11)
O2 C29 C30 . . 120.03(11)
O3 C29 C30 . . 115.84(11)
C31 C30 C29 . . 115.39(11)
C31 C30 H30A . . 108.4
C29 C30 H30A . . 108.4
C31 C30 H30B . . 108.4
C29 C30 H30B . . 108.4
H30A C30 H30B . . 107.5
C30 C31 C32 . . 112.84(12)
C30 C31 H31A . . 109.0
C32 C31 H31A . . 109.0
C30 C31 H31B . . 109.0
C32 C31 H31B . . 109.0
H31A C31 H31B . . 107.8
C33 C32 C31 . . 113.78(13)
C33 C32 H32A . . 108.8
C31 C32 H32A . . 108.8
C33 C32 H32B . . 108.8
C31 C32 H32B . . 108.8
H32A C32 H32B . . 107.7
C32 C33 C33 . 2_765 112.81(16)
C32 C33 H33A . . 109.0
C33 C33 H33A 2_765 . 109.0
C32 C33 H33B . . 109.0
C33 C33 H33B 2_765 . 109.0
H33A C33 H33B . . 107.8

loop_
_geom_bond_atom_site_label_1
_geom_bond_atom_site_label_2
_geom_bond_site_symmetry_2
_geom_bond_distance
O1 C4 . 1.2317(15)
N1 C6 . 1.4803(15)
N1 C2 . 1.4818(16)
N1 H1A . 0.8925
N1 H1B . 0.9360
N2 C11 . 1.3722(17)
N2 C14 . 1.4596(17)
N2 C16 . 1.4611(18)
N3 C22 . 1.3717(17)
N3 C25 . 1.4554(17)
N3 C27 . 1.4643(17)
C2 C3 . 1.5055(17)
C2 H2A . 0.9900
C2 H2B . 0.9900
C3 C7 . 1.3522(18)
C3 C4 . 1.4951(17)
C4 C5 . 1.4852(18)
C5 C18 . 1.3540(17)
C5 C6 . 1.5090(16)
C6 H6A . 0.9900
C6 H6B . 0.9900
C7 C8 . 1.4492(18)
C7 H7 . 0.9500
C8 C13 . 1.4061(18)
C8 C9 . 1.4086(17)
C9 C10 . 1.3781(19)
C9 H9 . 0.9500
C10 C11 . 1.4148(19)
C10 H10 . 0.9500
C11 C12 . 1.4138(18)
C12 C13 . 1.3742(18)
C12 H12 . 0.9500
C13 H13 . 0.9500
C14 C15 . 1.5209(19)
C14 H14A . 0.9900
C14 H14B . 0.9900
C15 H15A . 0.9800
C15 H15B . 0.9800
C15 H15C . 0.9800
C16 C17 . 1.524(2)
C16 H16A . 0.9900
C16 H16B . 0.9900
C17 H17A . 0.9800
C17 H17B . 0.9800
C17 H17C . 0.9800
C18 C19 . 1.4503(18)
C18 H18 . 0.9500
C19 C20 . 1.4076(18)
C19 C24 . 1.4101(17)
C20 C21 . 1.3782(19)
C20 H20 . 0.9500
C21 C22 . 1.4155(18)
C21 H21 . 0.9500
C22 C23 . 1.4116(18)
C23 C24 . 1.3764(19)
C23 H23 . 0.9500
C24 H24 . 0.9500
C25 C26 . 1.521(2)
C25 H25A . 0.9900
C25 H25B . 0.9900
C26 H26A . 0.9800
C26 H26B . 0.9800
C26 H26C . 0.9800
C27 C28 . 1.518(2)
C27 H27A . 0.9900
C27 H27B . 0.9900
C28 H28A . 0.9800
C28 H28B . 0.9800
C28 H28C . 0.9800
O2 C29 . 1.2417(15)
O3 C29 . 1.2699(15)
C29 C30 . 1.5222(17)
C30 C31 . 1.5165(18)
C30 H30A . 0.9900
C30 H30B . 0.9900
C31 C32 . 1.5308(19)
C31 H31A . 0.9900
C31 H31B . 0.9900
C32 C33 . 1.516(2)
C32 H32A . 0.9900
C32 H32B . 0.9900
C33 C33 2_765 1.524(3)
C33 H33A . 0.9900
C33 H33B . 0.9900

loop_
_geom_hbond_atom_site_label_D
_geom_hbond_atom_site_label_H
_geom_hbond_atom_site_label_A
_geom_hbond_site_symmetry_A
_geom_hbond_distance_DH
_geom_hbond_distance_HA
_geom_hbond_distance_DA
_geom_hbond_angle_DHA
_geom_hbond_publ_flag
N1 H1A O2 2_666 0.89 1.86 2.7207(14) 161 yes
N1 H1B O3 . 0.94 1.68 2.6122(13) 172 yes

loop_
_geom_torsion_atom_site_label_1
_geom_torsion_atom_site_label_2
_geom_torsion_atom_site_label_3
_geom_torsion_atom_site_label_4
_geom_torsion_site_symmetry_4
_geom_torsion
C6 N1 C2 C3 . -54.87(14)
N1 C2 C3 C7 . -155.30(12)
N1 C2 C3 C4 . 24.71(16)
C7 C3 C4 O1 . 0.63(19)
C2 C3 C4 O1 . -179.38(12)
C7 C3 C4 C5 . -178.94(11)
C2 C3 C4 C5 . 1.05(17)
O1 C4 C5 C18 . 3.15(19)
C3 C4 C5 C18 . -177.28(11)
O1 C4 C5 C6 . -177.40(12)
C3 C4 C5 C6 . 2.17(17)
C2 N1 C6 C5 . 58.13(13)
C18 C5 C6 N1 . 148.43(12)
C4 C5 C6 N1 . -30.98(15)
C4 C3 C7 C8 . 178.66(13)
C2 C3 C7 C8 . -1.3(2)
C3 C7 C8 C13 . 169.59(13)
C3 C7 C8 C9 . -11.9(2)
C13 C8 C9 C10 . -2.74(19)
C7 C8 C9 C10 . 178.72(13)
C8 C9 C10 C11 . 0.1(2)
C14 N2 C11 C12 . 169.05(12)
C16 N2 C11 C12 . -1.8(2)
C14 N2 C11 C10 . -10.6(2)
C16 N2 C11 C10 . 178.56(13)
C9 C10 C11 N2 . -177.74(13)
C9 C10 C11 C12 . 2.6(2)
N2 C11 C12 C13 . 177.85(13)
C10 C11 C12 C13 . -2.45(19)
C11 C12 C13 C8 . -0.3(2)
C9 C8 C13 C12 . 2.87(19)
C7 C8 C13 C12 . -178.44(12)
C11 N2 C14 C15 . -75.53(17)
C16 N2 C14 C15 . 95.50(15)
C11 N2 C16 C17 . -74.08(17)
C14 N2 C16 C17 . 114.89(14)
C4 C5 C18 C19 . -175.77(13)
C6 C5 C18 C19 . 4.8(2)
C5 C18 C19 C20 . 17.9(2)
C5 C18 C19 C24 . -165.99(14)
C24 C19 C20 C21 . 1.97(19)
C18 C19 C20 C21 . 178.15(13)
C19 C20 C21 C22 . 0.0(2)
C25 N3 C22 C23 . -179.44(12)
C27 N3 C22 C23 . 0.3(2)
C25 N3 C22 C21 . 0.39(19)
C27 N3 C22 C21 . -179.85(12)
C20 C21 C22 N3 . 178.01(12)
C20 C21 C22 C23 . -2.15(19)
N3 C22 C23 C24 . -177.85(13)
C21 C22 C23 C24 . 2.32(19)
C22 C23 C24 C19 . -0.3(2)
C20 C19 C24 C23 . -1.80(19)
C18 C19 C24 C23 . -178.31(12)
C22 N3 C25 C26 . 81.35(16)
C27 N3 C25 C26 . -98.42(14)
C22 N3 C27 C28 . -83.14(16)
C25 N3 C27 C28 . 96.63(15)
O2 C29 C30 C31 . 14.50(18)
O3 C29 C30 C31 . -166.89(12)
C29 C30 C31 C32 . -177.81(12)
C30 C31 C32 C33 . -66.58(18)
C31 C32 C33 C33 2_765 177.82(17)
